data_7032340
loop_
_publ_author_name
'Ghosh, Pritam'
'Roychowdhury, Additi'
'Corbella, Montserrat'
'Bhaumik, Asim'
'Mitra, Partha'
'Mobin, Shaikh M.'
'Mukherjee, Ayan'
'Basu, Soumen'
'Banerjee, Priyabrata'

_publ_section_title
;
 Designed synthesis of CO2-promoted copper(ii) coordination polymers:
 synthesis, structural and spectroscopic characterization, and studies of
 versatile functional properties.
;
_journal_issue 36
_journal_name_full 'Dalton transactions (Cambridge, England : 2003)'
_journal_page_first 13500
_journal_page_last 13508
_journal_paper_doi 10.1039/c4dt00183d
_journal_volume 43
_journal_year 2014
_chemical_formula_sum 'C12 H12 Cu N2 O6'
_chemical_formula_weight 343.78
_chemical_name_systematic
;
 ?
;
_space_group_IT_number 2
_symmetry_cell_setting triclinic
_symmetry_space_group_name_Hall '-P 1'
_symmetry_space_group_name_H-M 'P -1'
_atom_sites_solution_hydrogens geom
_atom_sites_solution_primary direct
_atom_sites_solution_secondary difmap
_audit_creation_method SHELXL-97
_cell_angle_alpha 110.363(4)
_cell_angle_beta 97.535(4)
_cell_angle_gamma 105.761(4)
_cell_formula_units_Z 2
_cell_length_a 8.9254(18)
_cell_length_b 9.0881(18)
_cell_length_c 9.652(2)
_cell_measurement_reflns_used 8234
_cell_measurement_temperature 293(2)
_cell_measurement_theta_max 34.194
_cell_measurement_theta_min 2.759
_cell_volume 684.0(2)
_computing_cell_refinement 'BRUKER AXS SMART 3'
_computing_data_collection 'BRUKER AXS SMART 3'
_computing_data_reduction 'BRUKER AXS SAINT'
_computing_molecular_graphics 'BRUKER SHELXLTL'
_computing_publication_material 'MERCURY 1.4'
_computing_structure_refinement 'SHELXL-97 (Sheldrick, 1997)'
_computing_structure_solution 'SHELXS-97 (Sheldrick, 1990)'
_diffrn_ambient_temperature 293(2)
_diffrn_measured_fraction_theta_full 0.998
_diffrn_measured_fraction_theta_max 0.998
_diffrn_measurement_device_type 'CCD area detector'
_diffrn_measurement_method 'phi and omega scans'
_diffrn_radiation_monochromator graphite
_diffrn_radiation_source 'fine-focus sealed tube'
_diffrn_radiation_type MoK\a
_diffrn_radiation_wavelength 0.71073
_diffrn_reflns_av_R_equivalents 0.0282
_diffrn_reflns_av_sigmaI/netI 0.0354
_diffrn_reflns_limit_h_max 10
_diffrn_reflns_limit_h_min -10
_diffrn_reflns_limit_k_max 10
_diffrn_reflns_limit_k_min -10
_diffrn_reflns_limit_l_max 11
_diffrn_reflns_limit_l_min -11
_diffrn_reflns_number 6459
_diffrn_reflns_theta_full 25.00
_diffrn_reflns_theta_max 25.00
_diffrn_reflns_theta_min 2.32
_exptl_absorpt_coefficient_mu 1.626
_exptl_absorpt_correction_T_max 0.5282
_exptl_absorpt_correction_T_min 0.4970
_exptl_absorpt_correction_type empirical
_exptl_absorpt_process_details SADABS
_exptl_crystal_colour green
_exptl_crystal_density_diffrn 1.669
_exptl_crystal_density_method 'not measured'
_exptl_crystal_description block
_exptl_crystal_F_000 350
_exptl_crystal_size_max 0.50
_exptl_crystal_size_mid 0.50
_exptl_crystal_size_min 0.45
_refine_diff_density_max 0.398
_refine_diff_density_min -0.318
_refine_diff_density_rms 0.060
_refine_ls_extinction_method none
_refine_ls_goodness_of_fit_ref 1.037
_refine_ls_hydrogen_treatment mixed
_refine_ls_matrix_type full
_refine_ls_number_parameters 190
_refine_ls_number_reflns 2417
_refine_ls_number_restraints 6
_refine_ls_restrained_S_all 1.185
_refine_ls_R_factor_all 0.0377
_refine_ls_R_factor_gt 0.0310
_refine_ls_shift/su_max 0.001
_refine_ls_shift/su_mean 0.000
_refine_ls_structure_factor_coef Fsqd
_refine_ls_weighting_details 'calc w=1/[\s^2^(Fo^2^)+(0.0387P)^2^+0.3239P] where P=(Fo^2^+2Fc^2^)/3'
_refine_ls_weighting_scheme calc
_refine_ls_wR_factor_gt 0.0765
_refine_ls_wR_factor_ref 0.0798
_reflns_number_gt 2082
_reflns_number_total 2417
_reflns_threshold_expression >2sigma(I)
_cod_duplicate_entry 7031621
_cod_data_source_file c4dt00183d2.cif
_cod_data_source_block complex1
_cod_depositor_comments
;
The following automatic conversions were performed:

'_symmetry_cell_setting' value 'Triclinic' changed to 'triclinic'
according to
/usr/data/users/saulius/crontab/automatic-downloads/current/RSC/lib/dictionaries/cif_core.dic
dictionary named 'cif_core.dic' version 2.4.2 from
2011-04-26.

'_exptl_absorpt_correction_type' value 'Empirical'
changed to 'empirical' according to
/usr/data/users/saulius/crontab/automatic-downloads/current/RSC/lib/dictionaries/cif_core.dic
dictionary named 'cif_core.dic' version 2.4.2 from 2011-04-26.

Automatic conversion script
Id: cif_fix_values 2281 2013-09-26 08:29:07Z andrius 
;
_cod_database_code 7032340

loop_
_symmetry_equiv_pos_as_xyz
'x, y, z'
'-x, -y, -z'

loop_
_atom_site_label
_atom_site_type_symbol
_atom_site_fract_x
_atom_site_fract_y
_atom_site_fract_z
_atom_site_U_iso_or_equiv
_atom_site_adp_type
_atom_site_occupancy
_atom_site_symmetry_multiplicity
_atom_site_calc_flag
_atom_site_refinement_flags
Cu1 Cu 0.70909(4) 0.94816(5) 0.81400(4) 0.03071(15) Uani 1 1 d .
O2 O 0.8809(3) 1.1238(3) 0.9933(2) 0.0376(5) Uani 1 1 d .
O1 O 0.6038(3) 0.8577(3) 0.9495(2) 0.0370(5) Uani 1 1 d .
N2 N 0.5424(3) 0.7796(3) 0.6237(3) 0.0322(6) Uani 1 1 d .
C6 C 0.5585(4) 0.8037(4) 0.4958(3) 0.0315(7) Uani 1 1 d .
N1 N 0.7907(3) 1.0325(3) 0.6635(3) 0.0323(6) Uani 1 1 d .
C5 C 0.7020(4) 0.9466(4) 0.5182(3) 0.0312(7) Uani 1 1 d .
C4 C 0.7443(4) 0.9916(5) 0.4027(4) 0.0441(9) Uani 1 1 d .
H4 H 0.6820 0.9313 0.3028 0.053 Uiso 1 1 calc R
C7 C 0.4491(4) 0.7028(4) 0.3567(4) 0.0438(9) Uani 1 1 d .
H7 H 0.4623 0.7226 0.2700 0.053 Uiso 1 1 calc R
C1 C 0.9223(4) 1.1641(4) 0.6947(4) 0.0439(8) Uani 1 1 d .
H1 H 0.9840 1.2232 0.7949 0.053 Uiso 1 1 calc R
C10 C 0.4158(4) 0.6519(4) 0.6134(4) 0.0427(8) Uani 1 1 d .
H10 H 0.4033 0.6342 0.7011 0.051 Uiso 1 1 calc R
C3 C 0.8805(5) 1.1274(5) 0.4372(5) 0.0533(10) Uani 1 1 d .
H3 H 0.9114 1.1591 0.3606 0.064 Uiso 1 1 calc R
C8 C 0.3206(5) 0.5728(5) 0.3481(4) 0.0525(10) Uani 1 1 d .
H8 H 0.2455 0.5033 0.2557 0.063 Uiso 1 1 calc R
C2 C 0.9693(5) 1.2148(5) 0.5847(5) 0.0537(10) Uani 1 1 d .
H2 H 1.0605 1.3076 0.6100 0.064 Uiso 1 1 calc R
C9 C 0.3053(4) 0.5474(5) 0.4784(4) 0.0511(10) Uani 1 1 d .
H9 H 0.2198 0.4594 0.4748 0.061 Uiso 1 1 calc R
O4 O 0.5517(3) 1.1115(3) 0.8887(2) 0.0370(5) Uani 1 1 d .
O3 O 0.8987(3) 0.8221(3) 0.8334(2) 0.0372(5) Uani 1 1 d .
C11 C 0.9964(4) 1.0880(4) 1.0476(3) 0.0297(7) Uani 1 1 d .
C12 C 0.5139(4) 0.9265(4) 1.0185(3) 0.0297(7) Uani 1 1 d .
O6 O 0.6559(4) 0.6104(4) 1.0550(4) 0.0856(10) Uani 1 1 d GD
H333 H 0.6320 0.6984 1.0190 0.128 Uiso 1 1 d GD
H444 H 0.7041 0.5483 1.0647 0.128 Uiso 1 1 d GD
O5 O 0.8754(5) 1.4559(4) 1.0644(7) 0.170(3) Uani 1 1 d GD
H222 H 0.8670 1.4153 0.9674 0.255 Uiso 1 1 d GD
H111 H 0.8563 1.4226 1.1303 0.255 Uiso 1 1 d GD

loop_
_atom_site_aniso_label
_atom_site_aniso_U_11
_atom_site_aniso_U_22
_atom_site_aniso_U_33
_atom_site_aniso_U_23
_atom_site_aniso_U_13
_atom_site_aniso_U_12
Cu1 0.0318(2) 0.0330(2) 0.0264(2) 0.01215(16) 0.00743(16) 0.00938(17)
O2 0.0399(13) 0.0345(13) 0.0334(12) 0.0080(10) 0.0006(10) 0.0167(11)
O1 0.0479(14) 0.0416(13) 0.0373(12) 0.0232(11) 0.0200(11) 0.0251(11)
N2 0.0329(15) 0.0342(15) 0.0318(14) 0.0153(12) 0.0102(11) 0.0111(12)
C6 0.0343(17) 0.0306(17) 0.0307(16) 0.0126(14) 0.0070(13) 0.0130(14)
N1 0.0314(14) 0.0336(15) 0.0340(14) 0.0155(12) 0.0105(12) 0.0105(12)
C5 0.0351(17) 0.0328(17) 0.0318(17) 0.0154(14) 0.0106(14) 0.0165(14)
C4 0.051(2) 0.053(2) 0.0344(19) 0.0228(17) 0.0145(16) 0.0192(18)
C7 0.052(2) 0.041(2) 0.0313(18) 0.0122(15) 0.0033(16) 0.0121(17)
C1 0.039(2) 0.041(2) 0.045(2) 0.0170(16) 0.0096(16) 0.0036(16)
C10 0.044(2) 0.041(2) 0.042(2) 0.0199(16) 0.0142(16) 0.0072(16)
C3 0.064(3) 0.060(3) 0.053(2) 0.036(2) 0.031(2) 0.022(2)
C8 0.050(2) 0.043(2) 0.044(2) 0.0088(18) -0.0046(17) 0.0056(18)
C2 0.051(2) 0.048(2) 0.062(3) 0.027(2) 0.023(2) 0.0055(19)
C9 0.041(2) 0.039(2) 0.058(2) 0.0159(18) 0.0054(18) -0.0023(16)
O4 0.0451(13) 0.0446(14) 0.0365(12) 0.0263(11) 0.0186(11) 0.0212(11)
O3 0.0366(12) 0.0316(12) 0.0311(12) 0.0027(10) 0.0000(10) 0.0099(10)
C11 0.0314(17) 0.0286(17) 0.0287(16) 0.0118(14) 0.0102(13) 0.0082(14)
C12 0.0302(16) 0.0326(17) 0.0258(15) 0.0128(13) 0.0041(13) 0.0101(14)
O6 0.097(3) 0.084(2) 0.115(3) 0.066(2) 0.038(2) 0.050(2)
O5 0.094(3) 0.045(2) 0.307(7) 0.011(3) 0.008(4) 0.024(2)

loop_
_atom_type_symbol
_atom_type_description
_atom_type_scat_dispersion_real
_atom_type_scat_dispersion_imag
_atom_type_scat_source
C C 0.0033 0.0016 'International Tables Vol C Tables 4.2.6.8 and 6.1.1.4'
H H 0.0000 0.0000 'International Tables Vol C Tables 4.2.6.8 and 6.1.1.4'
Cu Cu 0.3201 1.2651 'International Tables Vol C Tables 4.2.6.8 and 6.1.1.4'
N N 0.0061 0.0033 'International Tables Vol C Tables 4.2.6.8 and 6.1.1.4'
O O 0.0106 0.0060 'International Tables Vol C Tables 4.2.6.8 and 6.1.1.4'

loop_
_geom_angle_atom_site_label_1
_geom_angle_atom_site_label_2
_geom_angle_atom_site_label_3
_geom_angle
_geom_angle_site_symmetry_1
_geom_angle_site_symmetry_3
O1 Cu1 O2 90.31(10) . .
O1 Cu1 N1 173.64(10) . .
O2 Cu1 N1 94.87(10) . .
O1 Cu1 N2 93.86(10) . .
O2 Cu1 N2 175.78(10) . .
N1 Cu1 N2 80.92(10) . .
O1 Cu1 O3 90.12(8) . .
O2 Cu1 O3 77.43(8) . .
N1 Cu1 O3 94.59(9) . .
N2 Cu1 O3 103.17(9) . .
O1 Cu1 O4 77.80(8) . .
O2 Cu1 O4 85.84(9) . .
N1 Cu1 O4 98.87(9) . .
N2 Cu1 O4 94.41(9) . .
O3 Cu1 O4 159.34(8) . .
C11 O2 Cu1 119.09(19) . .
C12 O1 Cu1 119.07(19) . .
C10 N2 C6 118.1(3) . .
C10 N2 Cu1 126.8(2) . .
C6 N2 Cu1 115.1(2) . .
N2 C6 C7 122.0(3) . .
N2 C6 C5 114.2(3) . .
C7 C6 C5 123.8(3) . .
C1 N1 C5 118.7(3) . .
C1 N1 Cu1 126.1(2) . .
C5 N1 Cu1 115.2(2) . .
N1 C5 C4 121.3(3) . .
N1 C5 C6 114.5(3) . .
C4 C5 C6 124.1(3) . .
C5 C4 C3 119.1(3) . .
C5 C4 H4 120.5 . .
C3 C4 H4 120.5 . .
C8 C7 C6 119.1(3) . .
C8 C7 H7 120.4 . .
C6 C7 H7 120.4 . .
N1 C1 C2 122.4(3) . .
N1 C1 H1 118.8 . .
C2 C1 H1 118.8 . .
N2 C10 C9 122.2(3) . .
N2 C10 H10 118.9 . .
C9 C10 H10 118.9 . .
C2 C3 C4 119.4(3) . .
C2 C3 H3 120.3 . .
C4 C3 H3 120.3 . .
C9 C8 C7 118.8(3) . .
C9 C8 H8 120.6 . .
C7 C8 H8 120.6 . .
C3 C2 C1 119.1(4) . .
C3 C2 H2 120.5 . .
C1 C2 H2 120.5 . .
C10 C9 C8 119.8(3) . .
C10 C9 H9 120.1 . .
C8 C9 H9 120.1 . .
C12 O4 Cu1 108.55(19) 2_677 .
C11 O3 Cu1 108.63(19) 2_777 .
O3 C11 O2 126.1(3) 2_777 .
O3 C11 C11 118.0(3) 2_777 2_777
O2 C11 C11 115.9(3) . 2_777
O4 C12 O1 125.6(3) 2_677 .
O4 C12 C12 118.0(3) 2_677 2_677
O1 C12 C12 116.4(3) . 2_677
H333 O6 H444 155.9 . .
H222 O5 H111 138.6 . .

loop_
_geom_bond_atom_site_label_1
_geom_bond_atom_site_label_2
_geom_bond_distance
_geom_bond_site_symmetry_2
Cu1 O1 1.979(2) .
Cu1 O2 1.987(2) .
Cu1 N1 1.994(2) .
Cu1 N2 2.005(3) .
Cu1 O3 2.309(2) .
Cu1 O4 2.313(2) .
O2 C11 1.265(4) .
O1 C12 1.265(4) .
N2 C10 1.346(4) .
N2 C6 1.346(4) .
C6 C7 1.382(4) .
C6 C5 1.484(4) .
N1 C1 1.340(4) .
N1 C5 1.347(4) .
C5 C4 1.377(4) .
C4 C3 1.380(5) .
C4 H4 0.9300 .
C7 C8 1.374(5) .
C7 H7 0.9300 .
C1 C2 1.367(5) .
C1 H1 0.9300 .
C10 C9 1.366(5) .
C10 H10 0.9300 .
C3 C2 1.364(5) .
C3 H3 0.9300 .
C8 C9 1.373(5) .
C8 H8 0.9300 .
C2 H2 0.9300 .
C9 H9 0.9300 .
O4 C12 1.228(4) 2_677
O3 C11 1.230(4) 2_777
C11 O3 1.230(4) 2_777
C11 C11 1.567(6) 2_777
C12 O4 1.228(4) 2_677
C12 C12 1.569(6) 2_677
O6 H333 1.0352 .
O6 H444 0.8192 .
O5 H222 0.8621 .
O5 H111 0.8122 .

loop_
_geom_torsion_atom_site_label_1
_geom_torsion_atom_site_label_2
_geom_torsion_atom_site_label_3
_geom_torsion_atom_site_label_4
_geom_torsion
_geom_torsion_site_symmetry_4
O1 Cu1 O2 C11 81.5(2) .
N1 Cu1 O2 C11 -102.2(2) .
N2 Cu1 O2 C11 -107.1(13) .
O3 Cu1 O2 C11 -8.6(2) .
O4 Cu1 O2 C11 159.2(2) .
O2 Cu1 O1 C12 81.7(2) .
N1 Cu1 O1 C12 -62.9(9) .
N2 Cu1 O1 C12 -97.6(2) .
O3 Cu1 O1 C12 159.2(2) .
O4 Cu1 O1 C12 -3.9(2) .
O1 Cu1 N2 C10 -3.2(3) .
O2 Cu1 N2 C10 -174.6(12) .
N1 Cu1 N2 C10 -179.5(3) .
O3 Cu1 N2 C10 87.8(3) .
O4 Cu1 N2 C10 -81.2(3) .
O1 Cu1 N2 C6 174.1(2) .
O2 Cu1 N2 C6 2.8(14) .
N1 Cu1 N2 C6 -2.2(2) .
O3 Cu1 N2 C6 -94.8(2) .
O4 Cu1 N2 C6 96.1(2) .
C10 N2 C6 C7 0.5(5) .
Cu1 N2 C6 C7 -177.0(2) .
C10 N2 C6 C5 -179.6(3) .
Cu1 N2 C6 C5 2.8(3) .
O1 Cu1 N1 C1 145.7(8) .
O2 Cu1 N1 C1 1.3(3) .
N2 Cu1 N1 C1 -179.1(3) .
O3 Cu1 N1 C1 -76.5(3) .
O4 Cu1 N1 C1 87.8(3) .
O1 Cu1 N1 C5 -34.0(10) .
O2 Cu1 N1 C5 -178.5(2) .
N2 Cu1 N1 C5 1.1(2) .
O3 Cu1 N1 C5 103.7(2) .
O4 Cu1 N1 C5 -92.0(2) .
C1 N1 C5 C4 0.0(5) .
Cu1 N1 C5 C4 179.8(2) .
C1 N1 C5 C6 -179.7(3) .
Cu1 N1 C5 C6 0.1(3) .
N2 C6 C5 N1 -1.9(4) .
C7 C6 C5 N1 178.0(3) .
N2 C6 C5 C4 178.4(3) .
C7 C6 C5 C4 -1.8(5) .
N1 C5 C4 C3 0.1(5) .
C6 C5 C4 C3 179.8(3) .
N2 C6 C7 C8 -0.6(5) .
C5 C6 C7 C8 179.5(3) .
C5 N1 C1 C2 0.4(5) .
Cu1 N1 C1 C2 -179.4(3) .
C6 N2 C10 C9 0.2(5) .
Cu1 N2 C10 C9 177.4(3) .
C5 C4 C3 C2 -0.5(6) .
C6 C7 C8 C9 0.0(6) .
C4 C3 C2 C1 0.9(6) .
N1 C1 C2 C3 -0.8(6) .
N2 C10 C9 C8 -0.8(6) .
C7 C8 C9 C10 0.7(6) .
O1 Cu1 O4 C12 3.8(2) 2_677
O2 Cu1 O4 C12 -87.4(2) 2_677
N1 Cu1 O4 C12 178.3(2) 2_677
N2 Cu1 O4 C12 96.8(2) 2_677
O3 Cu1 O4 C12 -51.6(3) 2_677
O1 Cu1 O3 C11 -82.4(2) 2_777
O2 Cu1 O3 C11 7.9(2) 2_777
N1 Cu1 O3 C11 101.9(2) 2_777
N2 Cu1 O3 C11 -176.3(2) 2_777
O4 Cu1 O3 C11 -28.7(3) 2_777
Cu1 O2 C11 O3 -171.9(2) 2_777
Cu1 O2 C11 C11 8.0(4) 2_777
Cu1 O1 C12 O4 -176.1(2) 2_677
Cu1 O1 C12 C12 3.6(4) 2_677
